data_4514829
loop_
_publ_author_name
'Shon, Jong-Hwa'
'Sittel, Steven'
'Teets, Thomas S.'

_publ_section_title
;
 Synthesis and Characterization of Strong Cyclometalated Iridium
 Photoreductants for Application in Photocatalytic Aryl Bromide
 Hydrodebromination
;
_journal_issue 9
_journal_name_full 'ACS Catalysis'
_journal_page_first 8646
_journal_paper_doi 10.1021/acscatal.9b02759
_journal_volume 9
_journal_year 2019
_chemical_formula_sum 'C39 H45 Ir N4'
_chemical_formula_weight 761.99
_space_group_crystal_system monoclinic
_space_group_IT_number 14
_space_group_name_Hall '-P 2ybc'
_space_group_name_H-M_alt 'P 1 21/c 1'
_symmetry_space_group_name_Hall '-P 2ybc'
_symmetry_space_group_name_H-M 'P 1 21/c 1'
_atom_sites_solution_hydrogens geom
_audit_creation_method SHELXL-2014/7
_cell_angle_alpha 90
_cell_angle_beta 99.6400(10)
_cell_angle_gamma 90
_cell_formula_units_Z 4
_cell_length_a 11.3918(10)
_cell_length_b 14.4386(12)
_cell_length_c 20.4434(18)
_cell_measurement_reflns_used 9938
_cell_measurement_temperature 123(2)
_cell_measurement_theta_max 27.45
_cell_measurement_theta_min 2.30
_cell_volume 3315.1(5)
_computing_cell_refinement 'Bruker SAINT'
_computing_data_collection 'Bruker APEX2'
_computing_data_reduction 'Bruker SAINT'
_computing_molecular_graphics 'Bruker SHELXTL'
_computing_publication_material 'Bruker SHELXTL'
_computing_structure_refinement 'SHELXL-2014/7 (Sheldrick, 2014)'
_computing_structure_solution 'SHELXS-97 (Sheldrick 2008)'
_diffrn_ambient_temperature 123(2)
_diffrn_measured_fraction_theta_full 1.000
_diffrn_measured_fraction_theta_max 0.999
_diffrn_measurement_device_type 'Bruker APEX-II CCD'
_diffrn_measurement_method '\f and \w scans'
_diffrn_radiation_type MoK\a
_diffrn_radiation_wavelength 0.71073
_diffrn_reflns_av_R_equivalents 0.0269
_diffrn_reflns_av_unetI/netI 0.0190
_diffrn_reflns_Laue_measured_fraction_full 1.000
_diffrn_reflns_Laue_measured_fraction_max 0.999
_diffrn_reflns_limit_h_max 14
_diffrn_reflns_limit_h_min -14
_diffrn_reflns_limit_k_max 18
_diffrn_reflns_limit_k_min -18
_diffrn_reflns_limit_l_max 26
_diffrn_reflns_limit_l_min -26
_diffrn_reflns_number 46346
_diffrn_reflns_point_group_measured_fraction_full 1.000
_diffrn_reflns_point_group_measured_fraction_max 0.999
_diffrn_reflns_theta_full 25.242
_diffrn_reflns_theta_max 27.455
_diffrn_reflns_theta_min 1.813
_exptl_absorpt_coefficient_mu 4.061
_exptl_absorpt_correction_T_max 0.7456
_exptl_absorpt_correction_T_min 0.5966
_exptl_absorpt_correction_type multi-scan
_exptl_absorpt_process_details sadabs
_exptl_crystal_colour red
_exptl_crystal_density_diffrn 1.527
_exptl_crystal_description block
_exptl_crystal_F_000 1536
_exptl_crystal_size_max 0.210
_exptl_crystal_size_mid 0.160
_exptl_crystal_size_min 0.120
_refine_diff_density_max 1.561
_refine_diff_density_min -0.588
_refine_diff_density_rms 0.101
_refine_ls_extinction_method none
_refine_ls_goodness_of_fit_ref 1.066
_refine_ls_hydrogen_treatment constr
_refine_ls_matrix_type full
_refine_ls_number_parameters 399
_refine_ls_number_reflns 7583
_refine_ls_number_restraints 0
_refine_ls_restrained_S_all 1.066
_refine_ls_R_factor_all 0.0231
_refine_ls_R_factor_gt 0.0173
_refine_ls_shift/su_max 0.007
_refine_ls_shift/su_mean 0.000
_refine_ls_structure_factor_coef Fsqd
_refine_ls_weighting_details 'w=1/[\s^2^(Fo^2^)+(0.0117P)^2^+3.1899P] where P=(Fo^2^+2Fc^2^)/3'
_refine_ls_weighting_scheme calc
_refine_ls_wR_factor_gt 0.0347
_refine_ls_wR_factor_ref 0.0365
_reflns_Friedel_coverage 0.000
_reflns_number_gt 6726
_reflns_number_total 7583
_reflns_threshold_expression 'I > 2\s(I)'
_cod_data_source_file cs9b02759_si_003.cif
_cod_data_source_block ss1
_cod_database_code 4514829
_shelx_shelxl_version_number 2014/7
_shelx_space_group_comment
; 
The symmetry employed for this shelxl refinement is uniquely defined 
by the following loop, which should always be used as a source of 
symmetry information in preference to the above space-group names. 
They are only intended as comments. 
;
_shelx_estimated_absorpt_t_min 0.483
_shelx_estimated_absorpt_t_max 0.641

loop_
_space_group_symop_operation_xyz
'x, y, z'
'-x, y+1/2, -z+1/2'
'-x, -y, -z'
'x, -y-1/2, z-1/2'

loop_
_atom_site_label
_atom_site_type_symbol
_atom_site_fract_x
_atom_site_fract_y
_atom_site_fract_z
_atom_site_U_iso_or_equiv
_atom_site_adp_type
_atom_site_occupancy
_atom_site_site_symmetry_order
_atom_site_calc_flag
_atom_site_refinement_flags_posn
_atom_site_refinement_flags_adp
Ir1 Ir 0.26851(2) 0.26716(2) 0.53851(2) 0.01110(3) Uani 1 1 d . .
N1 N 0.10673(14) 0.24920(11) 0.56790(8) 0.0134(3) Uani 1 1 d . .
N2 N 0.43043(14) 0.26988(12) 0.50928(8) 0.0137(3) Uani 1 1 d . .
N3 N 0.20634(14) 0.39344(11) 0.48551(8) 0.0132(3) Uani 1 1 d . .
N4 N 0.34324(14) 0.35226(11) 0.62232(8) 0.0135(3) Uani 1 1 d . .
C1 C 0.12298(19) 0.55370(14) 0.48089(10) 0.0178(4) Uani 1 1 d . .
H1A H 0.1818 0.5928 0.4641 0.027 Uiso 1 1 calc R U
H1B H 0.0839 0.5895 0.5118 0.027 Uiso 1 1 calc R U
H1C H 0.0633 0.5326 0.4437 0.027 Uiso 1 1 calc R U
C2 C 0.18523(17) 0.47011(13) 0.51664(10) 0.0144(4) Uani 1 1 d . .
C3 C 0.22009(18) 0.48453(13) 0.58564(10) 0.0153(4) Uani 1 1 d . .
H3 H 0.1824 0.5353 0.6031 0.018 Uiso 1 1 calc R U
C4 C 0.30158(18) 0.43574(14) 0.63241(10) 0.0152(4) Uani 1 1 d . .
C5 C 0.3372(2) 0.48811(15) 0.69734(11) 0.0243(5) Uani 1 1 d . .
H5A H 0.3595 0.4438 0.7336 0.037 Uiso 1 1 calc R U
H5B H 0.2700 0.5258 0.7062 0.037 Uiso 1 1 calc R U
H5C H 0.4052 0.5284 0.6940 0.037 Uiso 1 1 calc R U
C12 C 0.07386(18) 0.28859(14) 0.62169(10) 0.0178(4) Uani 1 1 d . .
H12 H 0.1262 0.3318 0.6466 0.021 Uiso 1 1 calc R U
C13 C -0.03313(19) 0.26866(16) 0.64222(11) 0.0226(4) Uani 1 1 d . .
H13 H -0.0541 0.2982 0.6801 0.027 Uiso 1 1 calc R U
C14 C -0.1090(2) 0.20496(17) 0.60655(12) 0.0281(5) Uani 1 1 d . .
H14 H -0.1825 0.1895 0.6199 0.034 Uiso 1 1 calc R U
C15 C -0.07639(19) 0.16434(16) 0.55135(12) 0.0256(5) Uani 1 1 d . .
H15 H -0.1277 0.1204 0.5265 0.031 Uiso 1 1 calc R U
C16 C 0.03123(18) 0.18712(14) 0.53166(10) 0.0177(4) Uani 1 1 d . .
C21 C 0.19012(18) 0.18142(13) 0.46572(10) 0.0162(4) Uani 1 1 d . .
C22 C 0.2363(2) 0.14496(14) 0.41144(11) 0.0210(5) Uani 1 1 d . .
H22 H 0.3136 0.1632 0.4048 0.025 Uiso 1 1 calc R U
C23 C 0.1721(2) 0.08318(16) 0.36741(12) 0.0298(5) Uani 1 1 d . .
H23 H 0.2056 0.0602 0.3311 0.036 Uiso 1 1 calc R U
C24 C 0.0591(2) 0.05452(17) 0.37598(12) 0.0345(6) Uani 1 1 d . .
H24 H 0.0151 0.0127 0.3453 0.041 Uiso 1 1 calc R U
C25 C 0.0109(2) 0.08728(16) 0.42933(12) 0.0292(5) Uani 1 1 d . .
H25 H -0.0660 0.0677 0.4356 0.035 Uiso 1 1 calc R U
C26 C 0.07590(18) 0.14939(14) 0.47399(10) 0.0183(4) Uani 1 1 d . .
C32 C 0.47359(18) 0.34277(15) 0.47922(10) 0.0194(4) Uani 1 1 d . .
H32 H 0.4274 0.3978 0.4728 0.023 Uiso 1 1 calc R U
C33 C 0.58182(19) 0.34052(16) 0.45757(11) 0.0232(5) Uani 1 1 d . .
H33 H 0.6096 0.3930 0.4367 0.028 Uiso 1 1 calc R U
C34 C 0.64953(19) 0.26008(17) 0.46689(11) 0.0249(5) Uani 1 1 d . .
H34 H 0.7232 0.2560 0.4511 0.030 Uiso 1 1 calc R U
C35 C 0.60826(18) 0.18615(15) 0.49950(10) 0.0204(4) Uani 1 1 d . .
H35 H 0.6543 0.1311 0.5067 0.025 Uiso 1 1 calc R U
C36 C 0.49900(17) 0.19207(14) 0.52191(10) 0.0164(4) Uani 1 1 d . .
C41 C 0.33628(17) 0.14604(13) 0.57825(10) 0.0137(4) Uani 1 1 d . .
C42 C 0.28643(18) 0.08181(14) 0.61688(10) 0.0169(4) Uani 1 1 d . .
H42 H 0.2113 0.0948 0.6291 0.020 Uiso 1 1 calc R U
C43 C 0.3442(2) -0.00068(15) 0.63786(11) 0.0208(4) Uani 1 1 d . .
H43 H 0.3081 -0.0428 0.6642 0.025 Uiso 1 1 calc R U
C44 C 0.4541(2) -0.02194(15) 0.62059(11) 0.0217(5) Uani 1 1 d . .
H44 H 0.4933 -0.0781 0.6354 0.026 Uiso 1 1 calc R U
C45 C 0.50628(19) 0.03930(15) 0.58168(10) 0.0197(4) Uani 1 1 d . .
H45 H 0.5812 0.0253 0.5695 0.024 Uiso 1 1 calc R U
C46 C 0.44760(17) 0.12194(14) 0.56055(10) 0.0153(4) Uani 1 1 d . .
C51 C 0.18216(18) 0.38438(14) 0.41191(10) 0.0152(4) Uani 1 1 d . .
H51 H 0.2265 0.3275 0.4024 0.018 Uiso 1 1 calc R U
C52 C 0.05116(18) 0.36301(15) 0.38429(10) 0.0184(4) Uani 1 1 d . .
H52A H 0.0225 0.3129 0.4107 0.022 Uiso 1 1 calc R U
H52B H 0.0021 0.4188 0.3879 0.022 Uiso 1 1 calc R U
C53 C 0.0377(2) 0.33313(16) 0.31143(11) 0.0256(5) Uani 1 1 d . .
H53A H 0.0797 0.2736 0.3085 0.031 Uiso 1 1 calc R U
H53B H -0.0476 0.3235 0.2935 0.031 Uiso 1 1 calc R U
C54 C 0.0887(2) 0.40594(17) 0.26986(11) 0.0309(6) Uani 1 1 d . .
H54A H 0.0843 0.3828 0.2239 0.037 Uiso 1 1 calc R U
H54B H 0.0402 0.4631 0.2682 0.037 Uiso 1 1 calc R U
C55 C 0.2174(2) 0.42852(17) 0.29861(11) 0.0285(5) Uani 1 1 d . .
H55A H 0.2469 0.4776 0.2717 0.034 Uiso 1 1 calc R U
H55B H 0.2673 0.3728 0.2967 0.034 Uiso 1 1 calc R U
C56 C 0.2286(2) 0.46120(15) 0.37066(10) 0.0211(5) Uani 1 1 d . .
H56A H 0.1816 0.5185 0.3727 0.025 Uiso 1 1 calc R U
H56B H 0.3129 0.4750 0.3888 0.025 Uiso 1 1 calc R U
C61 C 0.44150(17) 0.30882(14) 0.66896(10) 0.0152(4) Uani 1 1 d . .
H61 H 0.4646 0.2541 0.6439 0.018 Uiso 1 1 calc R U
C62 C 0.55759(19) 0.36426(16) 0.68643(11) 0.0235(5) Uani 1 1 d . .
H62A H 0.5801 0.3910 0.6457 0.028 Uiso 1 1 calc R U
H62B H 0.5465 0.4157 0.7168 0.028 Uiso 1 1 calc R U
C63 C 0.65592(19) 0.29908(18) 0.71983(12) 0.0279(5) Uani 1 1 d . .
H63A H 0.6708 0.2508 0.6878 0.034 Uiso 1 1 calc R U
H63B H 0.7305 0.3347 0.7329 0.034 Uiso 1 1 calc R U
C64 C 0.6217(2) 0.25283(15) 0.78115(11) 0.0251(5) Uani 1 1 d . .
H64A H 0.6164 0.3005 0.8154 0.030 Uiso 1 1 calc R U
H64B H 0.6846 0.2082 0.7996 0.030 Uiso 1 1 calc R U
C65 C 0.5027(2) 0.20218(16) 0.76475(11) 0.0249(5) Uani 1 1 d . .
H65A H 0.4804 0.1775 0.8062 0.030 Uiso 1 1 calc R U
H65B H 0.5112 0.1491 0.7353 0.030 Uiso 1 1 calc R U
C66 C 0.40362(19) 0.26632(15) 0.73067(10) 0.0204(4) Uani 1 1 d . .
H66A H 0.3291 0.2307 0.7179 0.024 Uiso 1 1 calc R U
H66B H 0.3887 0.3160 0.7616 0.024 Uiso 1 1 calc R U

loop_
_atom_site_aniso_label
_atom_site_aniso_U_11
_atom_site_aniso_U_22
_atom_site_aniso_U_33
_atom_site_aniso_U_23
_atom_site_aniso_U_13
_atom_site_aniso_U_12
Ir1 0.01225(4) 0.01016(4) 0.01099(4) 0.00033(3) 0.00222(3) -0.00004(3)
N1 0.0129(8) 0.0133(9) 0.0138(8) 0.0036(6) 0.0020(6) 0.0019(6)
N2 0.0142(8) 0.0154(8) 0.0111(8) 0.0003(7) 0.0007(6) -0.0010(7)
N3 0.0137(8) 0.0151(9) 0.0111(8) 0.0022(6) 0.0025(6) 0.0004(6)
N4 0.0151(8) 0.0132(8) 0.0118(8) 0.0002(6) 0.0011(7) -0.0005(6)
C1 0.0221(10) 0.0140(10) 0.0171(10) 0.0026(8) 0.0032(8) 0.0025(8)
C2 0.0129(9) 0.0128(10) 0.0179(10) 0.0035(8) 0.0038(8) -0.0006(7)
C3 0.0183(10) 0.0112(9) 0.0172(10) -0.0014(8) 0.0052(8) 0.0005(7)
C4 0.0186(10) 0.0132(10) 0.0146(10) -0.0007(7) 0.0052(8) -0.0031(8)
C5 0.0344(13) 0.0180(11) 0.0179(11) -0.0051(9) -0.0033(9) 0.0036(9)
C12 0.0192(10) 0.0179(11) 0.0172(10) 0.0028(8) 0.0055(8) 0.0024(8)
C13 0.0207(10) 0.0259(11) 0.0235(11) 0.0082(9) 0.0100(9) 0.0067(9)
C14 0.0163(10) 0.0346(13) 0.0343(14) 0.0128(11) 0.0071(10) 0.0003(9)
C15 0.0173(10) 0.0262(12) 0.0317(13) 0.0067(10) -0.0006(9) -0.0051(9)
C16 0.0157(10) 0.0152(10) 0.0209(11) 0.0048(8) 0.0000(8) -0.0005(8)
C21 0.0206(10) 0.0118(10) 0.0149(10) 0.0022(7) -0.0005(8) 0.0022(8)
C22 0.0272(11) 0.0164(11) 0.0192(11) 0.0005(8) 0.0036(9) 0.0033(9)
C23 0.0470(15) 0.0234(12) 0.0182(12) -0.0067(9) 0.0035(11) 0.0006(11)
C24 0.0489(16) 0.0262(13) 0.0246(13) -0.0064(10) -0.0047(11) -0.0124(11)
C25 0.0318(13) 0.0271(13) 0.0256(13) -0.0006(10) -0.0039(10) -0.0121(10)
C26 0.0205(10) 0.0146(10) 0.0185(11) 0.0026(8) -0.0004(8) -0.0014(8)
C32 0.0197(10) 0.0212(11) 0.0166(11) 0.0039(8) 0.0012(8) -0.0024(8)
C33 0.0185(10) 0.0321(13) 0.0192(11) 0.0059(9) 0.0035(9) -0.0070(9)
C34 0.0144(10) 0.0402(14) 0.0211(11) -0.0011(10) 0.0053(8) -0.0016(9)
C35 0.0154(10) 0.0258(12) 0.0201(11) -0.0028(9) 0.0027(8) 0.0029(8)
C36 0.0166(9) 0.0184(10) 0.0133(10) -0.0031(8) 0.0001(8) 0.0004(8)
C41 0.0157(9) 0.0132(10) 0.0110(9) -0.0024(7) -0.0007(7) 0.0003(7)
C42 0.0185(10) 0.0156(10) 0.0168(10) -0.0002(8) 0.0036(8) 0.0005(8)
C43 0.0289(12) 0.0153(10) 0.0182(11) 0.0024(8) 0.0039(9) 0.0000(9)
C44 0.0284(12) 0.0148(10) 0.0205(11) 0.0015(8) 0.0002(9) 0.0080(9)
C45 0.0198(10) 0.0204(11) 0.0185(11) -0.0026(8) 0.0021(8) 0.0057(8)
C46 0.0173(10) 0.0162(10) 0.0119(10) -0.0025(8) 0.0007(8) 0.0001(8)
C51 0.0212(10) 0.0137(10) 0.0114(10) 0.0016(7) 0.0046(8) 0.0026(8)
C52 0.0204(10) 0.0187(11) 0.0157(10) 0.0000(8) 0.0019(8) 0.0015(8)
C53 0.0319(12) 0.0259(12) 0.0166(11) -0.0024(9) -0.0027(9) 0.0016(10)
C54 0.0486(15) 0.0295(13) 0.0130(11) 0.0011(9) 0.0008(10) 0.0049(11)
C55 0.0438(15) 0.0272(13) 0.0176(11) 0.0035(9) 0.0136(10) 0.0017(11)
C56 0.0269(11) 0.0203(11) 0.0173(11) 0.0036(8) 0.0069(9) 0.0004(9)
C61 0.0167(9) 0.0152(10) 0.0127(10) -0.0006(8) -0.0005(8) 0.0006(8)
C62 0.0198(11) 0.0262(12) 0.0236(12) 0.0039(9) 0.0011(9) -0.0048(9)
C63 0.0173(10) 0.0337(13) 0.0307(13) -0.0020(10) -0.0020(9) 0.0010(9)
C64 0.0263(11) 0.0219(12) 0.0231(12) -0.0020(9) -0.0070(9) 0.0056(9)
C65 0.0297(12) 0.0195(11) 0.0223(12) 0.0050(9) -0.0049(9) 0.0008(9)
C66 0.0214(10) 0.0205(10) 0.0181(10) 0.0055(9) 0.0002(8) -0.0012(9)

loop_
_atom_type_symbol
_atom_type_description
_atom_type_scat_dispersion_real
_atom_type_scat_dispersion_imag
_atom_type_scat_source
C C 0.0033 0.0016 'International Tables Vol C Tables 4.2.6.8 and 6.1.1.4'
H H 0.0000 0.0000 'International Tables Vol C Tables 4.2.6.8 and 6.1.1.4'
N N 0.0061 0.0033 'International Tables Vol C Tables 4.2.6.8 and 6.1.1.4'
Ir Ir -1.4442 7.9887 'International Tables Vol C Tables 4.2.6.8 and 6.1.1.4'

loop_
_geom_angle_atom_site_label_1
_geom_angle_atom_site_label_2
_geom_angle_atom_site_label_3
_geom_angle
C21 Ir1 C41 81.86(8)
C21 Ir1 N2 96.09(8)
C41 Ir1 N2 80.26(7)
C21 Ir1 N1 80.24(8)
C41 Ir1 N1 94.26(7)
N2 Ir1 N1 173.83(6)
C21 Ir1 N4 174.77(7)
C41 Ir1 N4 95.72(7)
N2 Ir1 N4 88.04(6)
N1 Ir1 N4 95.37(6)
C21 Ir1 N3 94.57(7)
C41 Ir1 N3 173.00(7)
N2 Ir1 N3 94.19(6)
N1 Ir1 N3 91.05(6)
N4 Ir1 N3 88.32(6)
C12 N1 C16 118.87(17)
C12 N1 Ir1 124.98(14)
C16 N1 Ir1 115.99(13)
C32 N2 C36 119.04(18)
C32 N2 Ir1 124.45(14)
C36 N2 Ir1 116.51(13)
C2 N3 C51 122.92(16)
C2 N3 Ir1 122.21(13)
C51 N3 Ir1 114.76(12)
C4 N4 C61 122.46(16)
C4 N4 Ir1 122.45(13)
C61 N4 Ir1 115.06(12)
C2 C1 H1A 109.5
C2 C1 H1B 109.5
H1A C1 H1B 109.5
C2 C1 H1C 109.5
H1A C1 H1C 109.5
H1B C1 H1C 109.5
N3 C2 C3 124.12(18)
N3 C2 C1 122.78(18)
C3 C2 C1 113.08(17)
C4 C3 C2 130.35(19)
C4 C3 H3 114.8
C2 C3 H3 114.8
N4 C4 C3 124.30(18)
N4 C4 C5 122.52(18)
C3 C4 C5 113.18(17)
C4 C5 H5A 109.5
C4 C5 H5B 109.5
H5A C5 H5B 109.5
C4 C5 H5C 109.5
H5A C5 H5C 109.5
H5B C5 H5C 109.5
N1 C12 C13 122.7(2)
N1 C12 H12 118.7
C13 C12 H12 118.7
C14 C13 C12 118.8(2)
C14 C13 H13 120.6
C12 C13 H13 120.6
C15 C14 C13 119.0(2)
C15 C14 H14 120.5
C13 C14 H14 120.5
C14 C15 C16 120.5(2)
C14 C15 H15 119.7
C16 C15 H15 119.7
N1 C16 C15 120.1(2)
N1 C16 C26 114.02(17)
C15 C16 C26 125.9(2)
C22 C21 C26 116.36(19)
C22 C21 Ir1 129.12(16)
C26 C21 Ir1 114.36(15)
C23 C22 C21 121.8(2)
C23 C22 H22 119.1
C21 C22 H22 119.1
C22 C23 C24 120.6(2)
C22 C23 H23 119.7
C24 C23 H23 119.7
C25 C24 C23 119.7(2)
C25 C24 H24 120.2
C23 C24 H24 120.2
C24 C25 C26 119.8(2)
C24 C25 H25 120.1
C26 C25 H25 120.1
C25 C26 C21 121.8(2)
C25 C26 C16 123.1(2)
C21 C26 C16 115.10(18)
N2 C32 C33 122.7(2)
N2 C32 H32 118.6
C33 C32 H32 118.6
C32 C33 C34 118.8(2)
C32 C33 H33 120.6
C34 C33 H33 120.6
C35 C34 C33 119.1(2)
C35 C34 H34 120.5
C33 C34 H34 120.5
C34 C35 C36 120.3(2)
C34 C35 H35 119.9
C36 C35 H35 119.9
N2 C36 C35 119.98(19)
N2 C36 C46 113.71(17)
C35 C36 C46 126.30(19)
C42 C41 C46 116.49(18)
C42 C41 Ir1 129.44(15)
C46 C41 Ir1 113.96(14)
C43 C42 C41 121.69(19)
C43 C42 H42 119.2
C41 C42 H42 119.2
C44 C43 C42 120.6(2)
C44 C43 H43 119.7
C42 C43 H43 119.7
C45 C44 C43 119.67(19)
C45 C44 H44 120.2
C43 C44 H44 120.2
C44 C45 C46 119.4(2)
C44 C45 H45 120.3
C46 C45 H45 120.3
C45 C46 C41 122.08(19)
C45 C46 C36 122.82(19)
C41 C46 C36 115.02(18)
N3 C51 C52 113.14(16)
N3 C51 C56 117.88(17)
C52 C51 C56 110.19(17)
N3 C51 H51 104.7
C52 C51 H51 104.7
C56 C51 H51 104.7
C53 C52 C51 110.26(17)
C53 C52 H52A 109.6
C51 C52 H52A 109.6
C53 C52 H52B 109.6
C51 C52 H52B 109.6
H52A C52 H52B 108.1
C54 C53 C52 111.20(19)
C54 C53 H53A 109.4
C52 C53 H53A 109.4
C54 C53 H53B 109.4
C52 C53 H53B 109.4
H53A C53 H53B 108.0
C55 C54 C53 111.37(19)
C55 C54 H54A 109.4
C53 C54 H54A 109.4
C55 C54 H54B 109.4
C53 C54 H54B 109.4
H54A C54 H54B 108.0
C54 C55 C56 110.91(19)
C54 C55 H55A 109.5
C56 C55 H55A 109.5
C54 C55 H55B 109.5
C56 C55 H55B 109.5
H55A C55 H55B 108.0
C55 C56 C51 108.90(18)
C55 C56 H56A 109.9
C51 C56 H56A 109.9
C55 C56 H56B 109.9
C51 C56 H56B 109.9
H56A C56 H56B 108.3
N4 C61 C66 114.42(16)
N4 C61 C62 117.19(17)
C66 C61 C62 111.62(17)
N4 C61 H61 103.9
C66 C61 H61 103.9
C62 C61 H61 103.9
C63 C62 C61 108.66(18)
C63 C62 H62A 110.0
C61 C62 H62A 110.0
C63 C62 H62B 110.0
C61 C62 H62B 110.0
H62A C62 H62B 108.3
C64 C63 C62 111.48(19)
C64 C63 H63A 109.3
C62 C63 H63A 109.3
C64 C63 H63B 109.3
C62 C63 H63B 109.3
H63A C63 H63B 108.0
C63 C64 C65 111.60(18)
C63 C64 H64A 109.3
C65 C64 H64A 109.3
C63 C64 H64B 109.3
C65 C64 H64B 109.3
H64A C64 H64B 108.0
C64 C65 C66 111.67(18)
C64 C65 H65A 109.3
C66 C65 H65A 109.3
C64 C65 H65B 109.3
C66 C65 H65B 109.3
H65A C65 H65B 107.9
C61 C66 C65 109.22(18)
C61 C66 H66A 109.8
C65 C66 H66A 109.8
C61 C66 H66B 109.8
C65 C66 H66B 109.8
H66A C66 H66B 108.3

loop_
_geom_bond_atom_site_label_1
_geom_bond_atom_site_label_2
_geom_bond_distance
Ir1 C21 2.025(2)
Ir1 C41 2.0260(19)
Ir1 N2 2.0323(16)
Ir1 N1 2.0483(16)
Ir1 N4 2.1638(16)
Ir1 N3 2.1778(16)
N1 C12 1.346(3)
N1 C16 1.371(3)
N2 C32 1.352(3)
N2 C36 1.368(3)
N3 C2 1.319(3)
N3 C51 1.489(2)
N4 C4 1.324(3)
N4 C61 1.483(2)
C1 C2 1.523(3)
C1 H1A 0.9800
C1 H1B 0.9800
C1 H1C 0.9800
C2 C3 1.415(3)
C3 C4 1.405(3)
C3 H3 0.9500
C4 C5 1.523(3)
C5 H5A 0.9800
C5 H5B 0.9800
C5 H5C 0.9800
C12 C13 1.384(3)
C12 H12 0.9500
C13 C14 1.383(3)
C13 H13 0.9500
C14 C15 1.377(3)
C14 H14 0.9500
C15 C16 1.392(3)
C15 H15 0.9500
C16 C26 1.465(3)
C21 C22 1.408(3)
C21 C26 1.417(3)
C22 C23 1.386(3)
C22 H22 0.9500
C23 C24 1.392(4)
C23 H23 0.9500
C24 C25 1.383(4)
C24 H24 0.9500
C25 C26 1.400(3)
C25 H25 0.9500
C32 C33 1.378(3)
C32 H32 0.9500
C33 C34 1.390(3)
C33 H33 0.9500
C34 C35 1.382(3)
C34 H34 0.9500
C35 C36 1.399(3)
C35 H35 0.9500
C36 C46 1.465(3)
C41 C42 1.399(3)
C41 C46 1.419(3)
C42 C43 1.393(3)
C42 H42 0.9500
C43 C44 1.391(3)
C43 H43 0.9500
C44 C45 1.388(3)
C44 H44 0.9500
C45 C46 1.400(3)
C45 H45 0.9500
C51 C52 1.536(3)
C51 C56 1.540(3)
C51 H51 1.0000
C52 C53 1.534(3)
C52 H52A 0.9900
C52 H52B 0.9900
C53 C54 1.526(3)
C53 H53A 0.9900
C53 H53B 0.9900
C54 C55 1.521(4)
C54 H54A 0.9900
C54 H54B 0.9900
C55 C56 1.532(3)
C55 H55A 0.9900
C55 H55B 0.9900
C56 H56A 0.9900
C56 H56B 0.9900
C61 C66 1.529(3)
C61 C62 1.536(3)
C61 H61 1.0000
C62 C63 1.533(3)
C62 H62A 0.9900
C62 H62B 0.9900
C63 C64 1.527(3)
C63 H63A 0.9900
C63 H63B 0.9900
C64 C65 1.527(3)
C64 H64A 0.9900
C64 H64B 0.9900
C65 C66 1.534(3)
C65 H65A 0.9900
C65 H65B 0.9900
C66 H66A 0.9900
C66 H66B 0.9900
